data_7122079
loop_
_publ_author_name
'Manakin, Yu V.'
'Mironov, V. S.'
'Bazhenova, T. A.'
'Lyssenko, K. A.'
'Gilmutdinov, I. F.'
'Bikbaev, K. Sh'
'Masitov, A. A.'
'Yagubskii, E. B.'

_publ_section_title
;
 (Et<sub>4</sub>N)[Mo<sup>III</sup>(DAPBH)Cl<sub>2</sub>], the first
 pentagonal-bipyramidal Mo(iii) complex with a
 N<sub>3</sub>O<sub>2</sub>-type Schiff-base ligand: manifestation of
 unquenched orbital momentum and Ising-type magnetic anisotropy.
;
_journal_issue 72
_journal_name_full 'Chemical communications (Cambridge, England)'
_journal_page_first 10084
_journal_page_last 10087
_journal_paper_doi 10.1039/c8cc06038j
_journal_volume 54
_journal_year 2018
_chemical_formula_moiety 'C26 H22 Mo N6 O3'
_chemical_formula_sum 'C26 H22 Mo N6 O3'
_chemical_formula_weight 562.43
_space_group_crystal_system monoclinic
_space_group_IT_number 14
_space_group_name_Hall '-P 2yn'
_space_group_name_H-M_alt 'P 1 21/n 1'
_symmetry_space_group_name_Hall '-P 2yn'
_symmetry_space_group_name_H-M 'P 1 21/n 1'
_atom_sites_solution_hydrogens geom
_audit_creation_method SHELXL-2014/6
_audit_update_record
;
2018-06-19 deposited with the CCDC.
2018-08-01 downloaded from the CCDC.
;
_cell_angle_alpha 90
_cell_angle_beta 91.728(6)
_cell_angle_gamma 90
_cell_formula_units_Z 4
_cell_length_a 7.531(2)
_cell_length_b 21.121(6)
_cell_length_c 14.986(4)
_cell_measurement_reflns_used 4239
_cell_measurement_temperature 120(2)
_cell_measurement_theta_max 25
_cell_measurement_theta_min 2.22
_cell_volume 2382.6(11)
_computing_cell_refinement 'Bruker SAINT'
_computing_data_collection 'Bruker APEX II'
_computing_data_reduction 'Bruker SAINT'
_computing_molecular_graphics 'Bruker SHELXTL'
_computing_publication_material 'Bruker SHELXTL'
_computing_structure_refinement 'SHELXL-97 (Sheldrick, 1997)'
_computing_structure_solution 'SHELXS-97 (Sheldrick, 1997)'
_diffrn_ambient_temperature 120(2)
_diffrn_measured_fraction_theta_full 1.000
_diffrn_measured_fraction_theta_max 0.999
_diffrn_measurement_device_type 'Bruker APEX II CCD area detector''
_diffrn_measurement_method 'omega scans'
_diffrn_radiation_type MoK\a
_diffrn_radiation_wavelength 0.71073
_diffrn_reflns_av_unetI/netI 0.1076
_diffrn_reflns_Laue_measured_fraction_full 1.000
_diffrn_reflns_Laue_measured_fraction_max 0.999
_diffrn_reflns_limit_h_max 9
_diffrn_reflns_limit_h_min -9
_diffrn_reflns_limit_k_max 27
_diffrn_reflns_limit_k_min 0
_diffrn_reflns_limit_l_max 19
_diffrn_reflns_limit_l_min 0
_diffrn_reflns_number 24283
_diffrn_reflns_point_group_measured_fraction_full 1.000
_diffrn_reflns_point_group_measured_fraction_max 0.999
_diffrn_reflns_theta_full 25.242
_diffrn_reflns_theta_max 27.999
_diffrn_reflns_theta_min 1.667
_exptl_absorpt_coefficient_mu 0.592
_exptl_absorpt_correction_type multi-scan
_exptl_absorpt_process_details SADABS
_exptl_crystal_colour yellow
_exptl_crystal_density_diffrn 1.568
_exptl_crystal_description plate
_exptl_crystal_F_000 1144
_exptl_crystal_size_max 0.320
_exptl_crystal_size_mid 0.250
_exptl_crystal_size_min 0.170
_exptl_transmission_factor_max 0.906
_exptl_transmission_factor_min 0.833
_refine_diff_density_max 1.109
_refine_diff_density_min -0.842
_refine_diff_density_rms 0.117
_refine_ls_extinction_method none
_refine_ls_goodness_of_fit_ref 1.070
_refine_ls_hydrogen_treatment constr
_refine_ls_matrix_type full
_refine_ls_number_parameters 330
_refine_ls_number_reflns 6083
_refine_ls_number_restraints 0
_refine_ls_restrained_S_all 1.070
_refine_ls_R_factor_all 0.0924
_refine_ls_R_factor_gt 0.0619
_refine_ls_shift/su_max 0.000
_refine_ls_shift/su_mean 0.000
_refine_ls_structure_factor_coef Fsqd
_refine_ls_weighting_details 'w=1/[\s^2^(Fo^2^)+(0.0400P)^2^+4.6000P] where P=(Fo^2^+2Fc^2^)/3'
_refine_ls_weighting_scheme calc
_refine_ls_wR_factor_gt 0.1280
_refine_ls_wR_factor_ref 0.1404
_reflns_Friedel_coverage 0.000
_reflns_number_gt 4587
_reflns_number_total 6083
_reflns_threshold_expression I>2\s(I)
_cod_data_source_file c8cc06038j2.cif
_cod_data_source_block twin5
_cod_depositor_comments 'Adding full bibliography for 7122079--7122080.cif.'
_cod_original_cell_volume 2382.5(12)
_cod_database_code 7122079
_shelx_space_group_comment
;
The symmetry employed for this shelxl refinement is uniquely defined
by the following loop, which should always be used as a source of
symmetry information in preference to the above space-group names.
They are only intended as comments.
;
_shelx_estimated_absorpt_t_min 0.833
_shelx_estimated_absorpt_t_max 0.906
_diffrn_reflns_v_r_equivalents 0.0742
_shelxl_version_number 2014/6

loop_
_space_group_symop_operation_xyz
'x, y, z'
'-x+1/2, y+1/2, -z+1/2'
'-x, -y, -z'
'x-1/2, -y-1/2, z-1/2'

loop_
_atom_site_label
_atom_site_type_symbol
_atom_site_fract_x
_atom_site_fract_y
_atom_site_fract_z
_atom_site_U_iso_or_equiv
_atom_site_adp_type
_atom_site_occupancy
_atom_site_site_symmetry_order
_atom_site_calc_flag
_atom_site_refinement_flags_posn
_atom_site_refinement_flags_adp
Mo1 Mo 0.68005(7) -0.03246(2) 0.23046(3) 0.01700(12) Uani 1 1 d . .
O3 O 0.3122(5) 0.03163(19) 0.2304(3) 0.0304(9) Uani 1 1 d . .
N1S N 0.9325(7) -0.0858(2) 0.2363(3) 0.0222(10) Uani 1 1 d . .
O1 O 0.5985(6) -0.10028(17) 0.3258(2) 0.0210(9) Uani 1 1 d . .
O2 O 0.5884(6) -0.11053(17) 0.1534(2) 0.0212(9) Uani 1 1 d . .
N1 N 0.8213(7) 0.0543(2) 0.2194(3) 0.0214(10) Uani 1 1 d . .
N2 N 0.7474(6) 0.0021(2) 0.3607(3) 0.0194(10) Uani 1 1 d . .
N3 N 0.6965(6) -0.0317(2) 0.4353(3) 0.0199(9) Uani 1 1 d . .
N4 N 0.7192(7) -0.0122(2) 0.0929(3) 0.0196(10) Uani 1 1 d . .
C1 C 0.8833(8) 0.0854(3) 0.2937(4) 0.0220(12) Uani 1 1 d . .
C2 C 0.9782(9) 0.1416(3) 0.2877(4) 0.0272(13) Uani 1 1 d . .
H2A H 1.0178 0.1630 0.3404 0.033 Uiso 1 1 calc R U
C3 C 1.0145(10) 0.1660(3) 0.2054(4) 0.0323(15) Uani 1 1 d . .
H3A H 1.0812 0.2040 0.2006 0.039 Uiso 1 1 calc R U
C4 C 0.9534(9) 0.1349(3) 0.1298(4) 0.0287(14) Uani 1 1 d . .
H4A H 0.9743 0.1521 0.0725 0.034 Uiso 1 1 calc R U
N5 N 0.6668(7) -0.0556(2) 0.0278(3) 0.0206(10) Uani 1 1 d . .
C5 C 0.8609(8) 0.0783(3) 0.1378(4) 0.0224(12) Uani 1 1 d . .
C6 C 0.8392(8) 0.0542(3) 0.3754(4) 0.0214(12) Uani 1 1 d . .
C7 C 0.8918(9) 0.0785(3) 0.4654(4) 0.0263(13) Uani 1 1 d . .
H7A H 0.8217 0.0571 0.5105 0.039 Uiso 1 1 calc R U
H7B H 0.8698 0.1242 0.4679 0.039 Uiso 1 1 calc R U
H7C H 1.0183 0.0702 0.4772 0.039 Uiso 1 1 calc R U
C8 C 0.6215(8) -0.0837(2) 0.4088(3) 0.0187(11) Uani 1 1 d . .
C9 C 0.5548(8) -0.1270(3) 0.4781(4) 0.0202(12) Uani 1 1 d . .
C10 C 0.4803(8) -0.1849(3) 0.4537(4) 0.0220(12) Uani 1 1 d . .
H10A H 0.4741 -0.1972 0.3927 0.026 Uiso 1 1 calc R U
C11 C 0.4145(8) -0.2250(3) 0.5190(4) 0.0240(13) Uani 1 1 d . .
H11A H 0.3604 -0.2641 0.5022 0.029 Uiso 1 1 calc R U
C12 C 0.4279(9) -0.2079(3) 0.6076(4) 0.0270(14) Uani 1 1 d . .
H12A H 0.3843 -0.2353 0.6523 0.032 Uiso 1 1 calc R U
C13 C 0.5055(10) -0.1508(3) 0.6311(4) 0.0294(14) Uani 1 1 d . .
H13A H 0.5163 -0.1395 0.6923 0.035 Uiso 1 1 calc R U
C14 C 0.5673(9) -0.1099(3) 0.5677(4) 0.0237(13) Uani 1 1 d . .
H14A H 0.6180 -0.0704 0.5849 0.028 Uiso 1 1 calc R U
C15 C 0.7989(7) 0.0388(2) 0.0657(4) 0.0202(11) Uani 1 1 d . .
C16 C 0.8318(9) 0.0544(3) -0.0302(3) 0.0234(12) Uani 1 1 d . .
H16A H 0.7892 0.0196 -0.0684 0.035 Uiso 1 1 calc R U
H16B H 0.9594 0.0605 -0.0380 0.035 Uiso 1 1 calc R U
H16C H 0.7681 0.0933 -0.0468 0.035 Uiso 1 1 calc R U
C17 C 0.6018(7) -0.1059(3) 0.0681(4) 0.0179(11) Uani 1 1 d . .
C18 C 0.5407(7) -0.1594(2) 0.0117(4) 0.0186(11) Uani 1 1 d . .
C19 C 0.5538(9) -0.1577(3) -0.0814(4) 0.0263(13) Uani 1 1 d . .
H19A H 0.6050 -0.1222 -0.1099 0.032 Uiso 1 1 calc R U
C20 C 0.4906(11) -0.2087(3) -0.1308(4) 0.0344(17) Uani 1 1 d . .
H20A H 0.5024 -0.2082 -0.1938 0.041 Uiso 1 1 calc R U
C21 C 0.4114(10) -0.2600(3) -0.0919(4) 0.0291(15) Uani 1 1 d . .
H21A H 0.3654 -0.2937 -0.1277 0.035 Uiso 1 1 calc R U
C22 C 0.3997(9) -0.2618(3) 0.0002(4) 0.0252(13) Uani 1 1 d . .
H22A H 0.3470 -0.2973 0.0281 0.030 Uiso 1 1 calc R U
C23 C 0.4650(8) -0.2118(3) 0.0519(4) 0.0194(12) Uani 1 1 d . .
H23A H 0.4579 -0.2135 0.1150 0.023 Uiso 1 1 calc R U
C24 C 0.4521(8) 0.0083(2) 0.2294(4) 0.0197(11) Uani 1 1 d . .
C1S C 1.0587(9) -0.1145(3) 0.2419(4) 0.0261(13) Uani 1 1 d . .
C2S C 1.2164(10) -0.1532(4) 0.2487(5) 0.051(2) Uani 1 1 d . .
H1SC H 1.2250 -0.1727 0.3080 0.061 Uiso 1 1 calc R U
H1SB H 1.3213 -0.1268 0.2395 0.061 Uiso 1 1 calc R U
H1SA H 1.2099 -0.1864 0.2030 0.061 Uiso 1 1 calc R U

loop_
_atom_site_aniso_label
_atom_site_aniso_U_11
_atom_site_aniso_U_22
_atom_site_aniso_U_33
_atom_site_aniso_U_23
_atom_site_aniso_U_13
_atom_site_aniso_U_12
Mo1 0.0200(2) 0.0156(2) 0.0156(2) 0.0001(2) 0.00292(17) -0.0014(3)
O3 0.025(2) 0.033(2) 0.034(2) -0.006(2) 0.000(2) -0.001(2)
N1S 0.024(3) 0.026(2) 0.017(2) 0.002(2) 0.004(2) -0.003(2)
O1 0.031(2) 0.0168(18) 0.0156(19) -0.0009(15) 0.0039(17) -0.0025(18)
O2 0.032(2) 0.0172(19) 0.0140(18) 0.0006(15) 0.0033(17) -0.0012(18)
N1 0.022(2) 0.019(2) 0.023(2) -0.0014(18) 0.006(2) 0.001(2)
N2 0.022(2) 0.013(2) 0.023(2) 0.0026(18) 0.002(2) -0.001(2)
N3 0.022(2) 0.021(2) 0.017(2) 0.0054(19) 0.0010(19) 0.000(2)
N4 0.022(2) 0.016(2) 0.021(2) 0.0002(17) 0.004(2) 0.001(2)
C1 0.018(3) 0.020(3) 0.027(3) 0.002(2) -0.004(2) 0.004(2)
C2 0.029(3) 0.025(3) 0.028(3) -0.001(2) 0.001(3) -0.003(3)
C3 0.041(4) 0.022(3) 0.034(4) 0.003(2) 0.000(3) -0.009(3)
C4 0.038(4) 0.018(3) 0.030(3) 0.007(2) 0.002(3) 0.000(3)
N5 0.028(3) 0.015(2) 0.019(2) -0.0019(17) 0.005(2) 0.001(2)
C5 0.023(3) 0.023(3) 0.021(3) 0.004(2) 0.003(2) 0.005(3)
C6 0.022(3) 0.020(3) 0.023(3) -0.001(2) 0.002(3) 0.001(2)
C7 0.034(3) 0.018(3) 0.027(3) 0.000(2) 0.000(3) -0.001(3)
C8 0.024(3) 0.015(3) 0.017(3) 0.001(2) 0.000(2) 0.003(2)
C9 0.027(3) 0.018(3) 0.015(3) 0.003(2) 0.000(2) 0.005(2)
C10 0.029(3) 0.017(3) 0.021(3) 0.001(2) 0.002(3) 0.003(3)
C11 0.027(3) 0.014(3) 0.031(3) -0.002(2) 0.002(3) -0.003(3)
C12 0.035(3) 0.030(3) 0.016(3) 0.008(2) 0.007(3) 0.003(3)
C13 0.043(4) 0.025(3) 0.019(3) 0.000(2) -0.004(3) -0.001(3)
C14 0.034(3) 0.017(3) 0.020(3) -0.002(2) 0.000(3) -0.001(3)
C15 0.020(3) 0.016(2) 0.024(3) 0.005(2) 0.003(2) 0.003(3)
C16 0.025(3) 0.024(3) 0.022(3) 0.006(2) 0.005(3) 0.003(3)
C17 0.017(3) 0.017(3) 0.020(3) 0.001(2) 0.000(2) 0.004(2)
C18 0.019(3) 0.018(3) 0.020(3) -0.001(2) 0.004(2) 0.001(2)
C19 0.036(3) 0.027(3) 0.016(3) 0.005(2) 0.005(3) -0.002(3)
C20 0.061(5) 0.026(3) 0.016(3) -0.002(2) 0.004(3) -0.001(3)
C21 0.043(4) 0.020(3) 0.025(3) -0.003(2) -0.004(3) -0.005(3)
C22 0.034(3) 0.018(3) 0.024(3) 0.001(2) -0.002(3) 0.000(3)
C23 0.023(3) 0.021(3) 0.015(3) 0.001(2) 0.002(2) 0.001(2)
C24 0.024(3) 0.017(2) 0.018(2) -0.002(2) 0.000(2) -0.006(2)
C1S 0.026(3) 0.033(3) 0.020(3) 0.006(2) 0.005(3) -0.002(3)
C2S 0.030(4) 0.063(5) 0.059(5) 0.026(4) 0.010(4) 0.015(4)

loop_
_atom_type_symbol
_atom_type_description
_atom_type_scat_dispersion_real
_atom_type_scat_dispersion_imag
_atom_type_scat_source
C C 0.0033 0.0016 'International Tables Vol C Tables 4.2.6.8 and 6.1.1.4'
H H 0.0000 0.0000 'International Tables Vol C Tables 4.2.6.8 and 6.1.1.4'
N N 0.0061 0.0033 'International Tables Vol C Tables 4.2.6.8 and 6.1.1.4'
O O 0.0106 0.0060 'International Tables Vol C Tables 4.2.6.8 and 6.1.1.4'
Mo Mo -1.6832 0.6857 'International Tables Vol C Tables 4.2.6.8 and 6.1.1.4'

loop_
_geom_angle_atom_site_label_1
_geom_angle_atom_site_label_2
_geom_angle_atom_site_label_3
_geom_angle
C24 Mo1 O2 93.9(2)
C24 Mo1 N1 93.6(2)
O2 Mo1 N1 141.62(16)
C24 Mo1 O1 91.8(2)
O2 Mo1 O1 75.29(14)
N1 Mo1 O1 141.93(16)
C24 Mo1 N4 93.0(2)
O2 Mo1 N4 71.41(16)
N1 Mo1 N4 70.64(17)
O1 Mo1 N4 146.61(16)
C24 Mo1 N2 92.4(2)
O2 Mo1 N2 146.23(15)
N1 Mo1 N2 70.76(17)
O1 Mo1 N2 71.37(16)
N4 Mo1 N2 141.28(17)
C24 Mo1 N1S 175.6(2)
O2 Mo1 N1S 83.71(17)
N1 Mo1 N1S 90.59(17)
O1 Mo1 N1S 84.01(16)
N4 Mo1 N1S 89.80(18)
N2 Mo1 N1S 87.57(18)
C1S N1S Mo1 177.2(5)
C8 O1 Mo1 115.4(3)
C17 O2 Mo1 116.6(3)
C5 N1 C1 118.3(5)
C5 N1 Mo1 120.8(4)
C1 N1 Mo1 120.8(4)
C6 N2 N3 116.9(5)
C6 N2 Mo1 123.3(4)
N3 N2 Mo1 119.8(3)
C8 N3 N2 108.5(4)
C15 N4 N5 116.7(4)
C15 N4 Mo1 123.1(4)
N5 N4 Mo1 120.1(3)
N1 C1 C2 121.6(5)
N1 C1 C6 113.1(5)
C2 C1 C6 125.3(5)
C3 C2 C1 119.7(6)
C3 C2 H2A 120.1
C1 C2 H2A 120.1
C2 C3 C4 119.3(6)
C2 C3 H3A 120.3
C4 C3 H3A 120.3
C3 C4 C5 119.7(6)
C3 C4 H4A 120.2
C5 C4 H4A 120.2
C17 N5 N4 108.1(4)
N1 C5 C4 121.3(5)
N1 C5 C15 112.6(5)
C4 C5 C15 126.0(5)
N2 C6 C1 112.0(5)
N2 C6 C7 124.3(5)
C1 C6 C7 123.6(5)
C6 C7 H7A 109.5
C6 C7 H7B 109.5
H7A C7 H7B 109.5
C6 C7 H7C 109.5
H7A C7 H7C 109.5
H7B C7 H7C 109.5
O1 C8 N3 124.7(5)
O1 C8 C9 117.7(5)
N3 C8 C9 117.6(5)
C10 C9 C14 119.8(5)
C10 C9 C8 120.2(5)
C14 C9 C8 120.1(5)
C11 C10 C9 120.0(5)
C11 C10 H10A 120.0
C9 C10 H10A 120.0
C12 C11 C10 119.9(5)
C12 C11 H11A 120.0
C10 C11 H11A 120.0
C11 C12 C13 119.5(5)
C11 C12 H12A 120.2
C13 C12 H12A 120.2
C14 C13 C12 121.5(6)
C14 C13 H13A 119.3
C12 C13 H13A 119.3
C13 C14 C9 119.3(5)
C13 C14 H14A 120.3
C9 C14 H14A 120.3
N4 C15 C5 112.8(5)
N4 C15 C16 124.8(5)
C5 C15 C16 122.3(5)
C15 C16 H16A 109.5
C15 C16 H16B 109.5
H16A C16 H16B 109.5
C15 C16 H16C 109.5
H16A C16 H16C 109.5
H16B C16 H16C 109.5
O2 C17 N5 123.7(5)
O2 C17 C18 118.5(5)
N5 C17 C18 117.8(5)
C23 C18 C19 119.6(5)
C23 C18 C17 119.1(5)
C19 C18 C17 121.3(5)
C20 C19 C18 118.6(6)
C20 C19 H19A 120.7
C18 C19 H19A 120.7
C21 C20 C19 122.2(6)
C21 C20 H20A 118.9
C19 C20 H20A 118.9
C20 C21 C22 119.0(6)
C20 C21 H21A 120.5
C22 C21 H21A 120.5
C21 C22 C23 120.1(5)
C21 C22 H22A 120.0
C23 C22 H22A 120.0
C22 C23 C18 120.4(5)
C22 C23 H23A 119.8
C18 C23 H23A 119.8
O3 C24 Mo1 178.1(5)
N1S C1S C2S 178.0(7)
C1S C2S H1SC 109.5
C1S C2S H1SB 109.5
H1SC C2S H1SB 109.5
C1S C2S H1SA 109.5
H1SC C2S H1SA 109.5
H1SB C2S H1SA 109.5

loop_
_geom_bond_atom_site_label_1
_geom_bond_atom_site_label_2
_geom_bond_distance
Mo1 C24 1.920(6)
Mo1 O2 2.117(4)
Mo1 N1 2.128(5)
Mo1 O1 2.127(4)
Mo1 N4 2.135(5)
Mo1 N2 2.131(5)
Mo1 N1S 2.209(5)
O3 C24 1.164(7)
N1S C1S 1.128(7)
O1 C8 1.298(6)
O2 C17 1.289(6)
N1 C5 1.365(7)
N1 C1 1.363(7)
N2 C6 1.316(7)
N2 N3 1.389(6)
N3 C8 1.292(7)
N4 C15 1.304(7)
N4 N5 1.386(6)
C1 C2 1.389(8)
C1 C6 1.438(8)
C2 C3 1.373(8)
C2 H2A 0.9500
C3 C4 1.376(9)
C3 H3A 0.9500
C4 C5 1.392(8)
C4 H4A 0.9500
N5 C17 1.322(7)
C5 C15 1.433(8)
C6 C7 1.485(8)
C7 H7A 0.9800
C7 H7B 0.9800
C7 H7C 0.9800
C8 C9 1.483(7)
C9 C10 1.389(8)
C9 C14 1.392(8)
C10 C11 1.396(8)
C10 H10A 0.9500
C11 C12 1.377(8)
C11 H11A 0.9500
C12 C13 1.382(9)
C12 H12A 0.9500
C13 C14 1.374(8)
C13 H13A 0.9500
C14 H14A 0.9500
C15 C16 1.502(7)
C16 H16A 0.9800
C16 H16B 0.9800
C16 H16C 0.9800
C17 C18 1.477(7)
C18 C23 1.391(7)
C18 C19 1.401(8)
C19 C20 1.384(9)
C19 H19A 0.9500
C20 C21 1.375(9)
C20 H20A 0.9500
C21 C22 1.387(8)
C21 H21A 0.9500
C22 C23 1.390(8)
C22 H22A 0.9500
C23 H23A 0.9500
C1S C2S 1.443(9)
C2S H1SC 0.9800
C2S H1SB 0.9800
C2S H1SA 0.9800
